data_4316803
loop_
_publ_author_name
'Marc A. Little'
'Malcolm A. Halcrow'
'Lindsay P. Harding'
'Michaele J. Hardie'

_publ_section_title
;
 Ag(I) Organometallic Coordination Polymers and Capsule with Tris-Allyl
 Cyclotriveratrylene Derivatives
;
_journal_name_full 'Inorganic Chemistry'
_journal_page_first 9486
_journal_page_last 9496
_journal_paper_doi 10.1021/ic101211n
_journal_volume 49
_journal_year 2010
_chemical_formula_sum 'C35 H42 Ag F6 N2 O10 Sb'
_chemical_formula_weight 994.33
_chemical_name_systematic
; 
 bis{tris(allyl)cyclotriguaiacylene}disilver(I) 
 hexafluoroantimonate
;
_space_group_IT_number 2
_symmetry_cell_setting triclinic
_symmetry_space_group_name_Hall '-P 1'
_symmetry_space_group_name_H-M 'P -1'
_atom_sites_solution_hydrogens geom
_atom_sites_solution_primary direct
_atom_sites_solution_secondary difmap
_audit_creation_method SHELXL-97
_cell_angle_alpha 70.827(4)
_cell_angle_beta 87.684(4)
_cell_angle_gamma 70.810(3)
_cell_formula_units_Z 2
_cell_length_a 10.1507(9)
_cell_length_b 12.7184(11)
_cell_length_c 16.7933(14)
_cell_measurement_temperature 150(2)
_cell_volume 1928.4(3)
_computing_cell_refinement 'Bruker SMART'
_computing_data_collection 'Bruker SMART'
_computing_data_reduction 'Bruker SAINT'
_computing_molecular_graphics 'XSeed (Barbour, 2001)'
_computing_publication_material 'Bruker SHELXTL'
_computing_structure_refinement 'SHELXL-97 (Sheldrick, 1997)'
_computing_structure_solution 'SHELXS-97 (Sheldrick, 1990)'
_diffrn_ambient_temperature 150(2)
_diffrn_measured_fraction_theta_full 0.984
_diffrn_measured_fraction_theta_max 0.984
_diffrn_radiation_monochromator graphite
_diffrn_radiation_source 'fine-focus sealed tube'
_diffrn_radiation_type MoK\a
_diffrn_radiation_wavelength 0.71073
_diffrn_reflns_av_R_equivalents 0.0466
_diffrn_reflns_av_sigmaI/netI 0.0334
_diffrn_reflns_limit_h_max 15
_diffrn_reflns_limit_h_min -16
_diffrn_reflns_limit_k_max 17
_diffrn_reflns_limit_k_min -20
_diffrn_reflns_limit_l_max 23
_diffrn_reflns_limit_l_min -27
_diffrn_reflns_number 62774
_diffrn_reflns_theta_full 36.06
_diffrn_reflns_theta_max 36.06
_diffrn_reflns_theta_min 2.13
_exptl_absorpt_coefficient_mu 1.295
_exptl_absorpt_correction_T_max 0.9148
_exptl_absorpt_correction_T_min 0.6974
_exptl_absorpt_correction_type multi-scan
_exptl_absorpt_process_details SADABS
_exptl_crystal_colour colorless
_exptl_crystal_density_diffrn 1.712
_exptl_crystal_density_method 'not measured'
_exptl_crystal_description plate
_exptl_crystal_F_000 996
_exptl_crystal_size_max 0.30
_exptl_crystal_size_mid 0.30
_exptl_crystal_size_min 0.07
_refine_diff_density_max 2.451
_refine_diff_density_min -1.260
_refine_diff_density_rms 0.112
_refine_ls_extinction_method none
_refine_ls_goodness_of_fit_ref 1.034
_refine_ls_hydrogen_treatment noref
_refine_ls_matrix_type full
_refine_ls_number_parameters 501
_refine_ls_number_reflns 18055
_refine_ls_number_restraints 0
_refine_ls_restrained_S_all 1.034
_refine_ls_R_factor_all 0.0512
_refine_ls_R_factor_gt 0.0421
_refine_ls_shift/su_max 0.004
_refine_ls_shift/su_mean 0.000
_refine_ls_structure_factor_coef Fsqd
_refine_ls_weighting_details 'calc w=1/[\s^2^(Fo^2^)+(0.0609P)^2^+1.9375P] where P=(Fo^2^+2Fc^2^)/3'
_refine_ls_weighting_scheme calc
_refine_ls_wR_factor_gt 0.1192
_refine_ls_wR_factor_ref 0.1259
_reflns_number_gt 15078
_reflns_number_total 18055
_reflns_threshold_expression >2sigma(I)
_cod_data_source_file ic101211n_si_002_3.cif
_cod_data_source_block complex4
_cod_depositor_comments
;
The following automatic conversions were performed:

'_symmetry_cell_setting' value 'Triclinic' changed to 'triclinic'
according to the built-in table from CIF Core dictionary named
'cif_core.dic' version 2.4.1 from
2010-06-29.

'_refine_ls_hydrogen_treatment' value 'no-ref' changed
to 'noref' according to the built-in table from CIF Core dictionary
named 'cif_core.dic' version 2.4.1 from 2010-06-29.

Automatic conversion script
Id: cif_fix_values 1646 2011-03-28 12:23:43Z adriana 
;
_cod_database_code 4316803

loop_
_symmetry_equiv_pos_as_xyz
'x, y, z'
'-x, -y, -z'

loop_
_atom_site_label
_atom_site_type_symbol
_atom_site_fract_x
_atom_site_fract_y
_atom_site_fract_z
_atom_site_U_iso_or_equiv
_atom_site_adp_type
_atom_site_occupancy
_atom_site_symmetry_multiplicity
_atom_site_calc_flag
_atom_site_refinement_flags
_atom_site_disorder_assembly
_atom_site_disorder_group
Sb1 Sb 0.658758(17) 0.846321(13) 0.688778(9) 0.03478(5) Uani 1 1 d . . .
Ag1 Ag 1.148186(16) 0.666285(13) 0.190860(11) 0.02900(4) Uani 1 1 d . . .
O6 O 0.69721(14) 1.11249(11) -0.13067(9) 0.0230(2) Uani 1 1 d . . .
O5 O 0.62951(16) 1.16540(12) 0.00840(9) 0.0263(3) Uani 1 1 d . . .
O2 O 1.36047(14) 0.52019(14) 0.04776(10) 0.0282(3) Uani 1 1 d . . .
C2 C 0.92056(18) 0.63284(14) 0.03220(12) 0.0215(3) Uani 1 1 d . . .
C21 C 0.71694(16) 0.81413(14) 0.01934(12) 0.0206(3) Uani 1 1 d . . .
C1 C 0.76161(18) 0.68800(15) 0.01715(12) 0.0230(3) Uani 1 1 d . . .
H1A H 0.7170 0.6406 0.0614 0.028 Uiso 1 1 calc R . .
H1B H 0.7312 0.6890 -0.0385 0.028 Uiso 1 1 calc R . .
C19 C 0.69713(16) 1.01969(14) -0.05758(11) 0.0195(3) Uani 1 1 d . . .
C20 C 0.72404(17) 0.90427(14) -0.05560(11) 0.0201(3) Uani 1 1 d . . .
H20 H 0.7477 0.8855 -0.1058 0.024 Uiso 1 1 calc R . .
C5 C 1.21705(18) 0.55429(15) 0.04721(12) 0.0223(3) Uani 1 1 d . . .
C4 C 1.14344(19) 0.62398(16) -0.03271(12) 0.0233(3) Uani 1 1 d . . .
O1 O 1.22401(16) 0.64752(15) -0.09986(10) 0.0305(3) Uani 1 1 d . . .
C16 C 0.67738(17) 0.84296(15) 0.09255(12) 0.0214(3) Uani 1 1 d . . .
C17 C 0.64624(18) 0.96105(15) 0.08955(12) 0.0217(3) Uani 1 1 d . . .
H17 H 0.6173 0.9810 0.1387 0.026 Uiso 1 1 calc R . .
C6 C 1.14167(18) 0.52181(15) 0.11753(12) 0.0226(3) Uani 1 1 d . . .
H6 H 1.1911 0.4716 0.1705 0.027 Uiso 1 1 calc R . .
C8 C 0.92000(19) 0.52661(15) 0.19247(13) 0.0247(3) Uani 1 1 d . . .
H8A H 0.9730 0.4438 0.2262 0.030 Uiso 1 1 calc R . .
H8B H 0.8252 0.5299 0.1773 0.030 Uiso 1 1 calc R . .
C3 C 0.99804(19) 0.66073(15) -0.03904(12) 0.0236(3) Uani 1 1 d . . .
H3 H 0.9491 0.7060 -0.0929 0.028 Uiso 1 1 calc R . .
C14 C 0.79176(19) 0.70687(16) 0.24006(12) 0.0239(3) Uani 1 1 d . . .
C7 C 0.99219(18) 0.56241(14) 0.11150(12) 0.0213(3) Uani 1 1 d . . .
C18 C 0.65690(17) 1.04921(15) 0.01598(11) 0.0203(3) Uani 1 1 d . . .
C10 C 1.0158(2) 0.56644(16) 0.31252(12) 0.0248(3) Uani 1 1 d . . .
H10 H 1.0955 0.4991 0.3168 0.030 Uiso 1 1 calc R . .
C23 C 1.43784(19) 0.48748(17) 0.12777(13) 0.0263(3) Uani 1 1 d . . .
H23A H 1.5392 0.4576 0.1206 0.032 Uiso 1 1 calc R . .
H23B H 1.4134 0.4225 0.1698 0.032 Uiso 1 1 calc R . .
C9 C 0.90719(19) 0.60452(15) 0.24744(12) 0.0230(3) Uani 1 1 d . . .
C30 C 0.5832(2) 1.19733(19) 0.08188(14) 0.0294(4) Uani 1 1 d . . .
H30A H 0.4978 1.1785 0.0986 0.044 Uiso 1 1 calc R . .
H30B H 0.5639 1.2822 0.0688 0.044 Uiso 1 1 calc R . .
H30C H 0.6564 1.1531 0.1283 0.044 Uiso 1 1 calc R . .
O3 O 1.09805(19) 0.59012(15) 0.43920(11) 0.0349(3) Uani 1 1 d . . .
C15 C 0.66550(19) 0.75232(17) 0.17652(13) 0.0257(3) Uani 1 1 d . . .
H15A H 0.5807 0.7886 0.2022 0.031 Uiso 1 1 calc R . .
H15B H 0.6533 0.6844 0.1651 0.031 Uiso 1 1 calc R . .
O4 O 0.8867(2) 0.77878(16) 0.42434(11) 0.0381(4) Uani 1 1 d . . .
C12 C 0.8914(2) 0.73095(17) 0.36122(12) 0.0281(3) Uani 1 1 d . . .
C24 C 1.40863(19) 0.58866(17) 0.16125(13) 0.0252(3) Uani 1 1 d . . .
H24 H 1.3933 0.6658 0.1222 0.030 Uiso 1 1 calc R . .
C13 C 0.7877(2) 0.76924(18) 0.29640(13) 0.0276(3) Uani 1 1 d . . .
H13 H 0.7115 0.8399 0.2898 0.033 Uiso 1 1 calc R . .
C11 C 1.0070(2) 0.62663(17) 0.37035(12) 0.0268(3) Uani 1 1 d . . .
C31 C 0.8077(2) 1.09010(18) -0.18504(13) 0.0271(3) Uani 1 1 d . . .
H31A H 0.7731 1.1405 -0.2441 0.032 Uiso 1 1 calc R . .
H31B H 0.8359 1.0066 -0.1822 0.032 Uiso 1 1 calc R . .
C25 C 1.4034(2) 0.5740(2) 0.24449(15) 0.0334(4) Uani 1 1 d . . .
H25A H 1.4184 0.4976 0.2846 0.040 Uiso 1 1 calc R . .
H25B H 1.3846 0.6401 0.2630 0.040 Uiso 1 1 calc R . .
C22 C 1.1543(3) 0.7412(2) -0.17568(15) 0.0364(4) Uani 1 1 d . . .
H22A H 1.0848 0.7192 -0.1993 0.055 Uiso 1 1 calc R . .
H22B H 1.2231 0.7548 -0.2170 0.055 Uiso 1 1 calc R . .
H22C H 1.1076 0.8136 -0.1624 0.055 Uiso 1 1 calc R . .
C26 C 1.2089(3) 0.4788(2) 0.45647(16) 0.0386(5) Uani 1 1 d . . .
H26A H 1.1690 0.4163 0.4630 0.058 Uiso 1 1 calc R . .
H26B H 1.2637 0.4616 0.5087 0.058 Uiso 1 1 calc R . .
H26C H 1.2697 0.4827 0.4095 0.058 Uiso 1 1 calc R . .
F3 F 0.5786(4) 0.98601(19) 0.71446(17) 0.0900(9) Uani 1 1 d . . .
F5 F 0.7331(4) 0.7034(3) 0.66735(19) 0.1201(15) Uani 1 1 d . . .
C32 C 0.9343(2) 1.11462(17) -0.16081(14) 0.0281(3) Uani 1 1 d . . .
H32 H 1.0058 1.1148 -0.1991 0.034 Uiso 1 1 calc R . .
C33 C 0.9537(2) 1.13614(19) -0.08960(15) 0.0307(4) Uani 1 1 d . . .
H33A H 0.8848 1.1368 -0.0496 0.037 Uiso 1 1 calc R . .
H33B H 1.0364 1.1507 -0.0793 0.037 Uiso 1 1 calc R . .
N2 N 0.4172(3) 0.7516(3) 0.41690(19) 0.0521(6) Uani 1 1 d . . .
C27 C 0.7862(3) 0.8938(2) 0.41454(18) 0.0392(5) Uani 1 1 d . . .
H27A H 0.7606 0.8985 0.4711 0.047 Uiso 1 1 calc R . .
H27B H 0.7003 0.9039 0.3827 0.047 Uiso 1 1 calc R . .
N1 N 0.2430(3) 0.6473(3) 0.62562(17) 0.0545(6) Uani 1 1 d . . .
C28 C 0.8400(3) 0.9908(2) 0.36962(19) 0.0463(6) Uani 1 1 d . . .
H28 H 0.7756 1.0692 0.3538 0.056 Uiso 1 1 calc R . .
O8 O 0.3081(3) 0.6951(3) 0.6538(2) 0.0818(9) Uani 1 1 d . . .
C29 C 0.9709(4) 0.9771(3) 0.3498(2) 0.0559(8) Uani 1 1 d . . .
H29A H 1.0385 0.9002 0.3645 0.067 Uiso 1 1 calc R . .
H29B H 0.9972 1.0442 0.3208 0.067 Uiso 1 1 calc R . .
C34 C 0.1020(4) 0.7164(4) 0.5833(2) 0.0657(10) Uani 1 1 d . . .
H34A H 0.0806 0.7994 0.5782 0.099 Uiso 1 1 calc R . .
H34B H 0.0331 0.6857 0.6168 0.099 Uiso 1 1 calc R . .
H34C H 0.0985 0.7100 0.5269 0.099 Uiso 1 1 calc R . .
O10 O 0.3002(4) 0.7496(5) 0.4143(3) 0.1099(15) Uani 1 1 d . . .
C35 C 0.4705(6) 0.7877(5) 0.4803(3) 0.0750(13) Uani 1 1 d . . .
H35A H 0.5447 0.8199 0.4574 0.113 Uiso 1 1 calc R . .
H35B H 0.5081 0.7190 0.5314 0.113 Uiso 1 1 calc R . .
H35C H 0.3941 0.8481 0.4944 0.113 Uiso 1 1 calc R . .
F4 F 0.5218(7) 0.7913(4) 0.7461(3) 0.189(3) Uani 1 1 d . . .
F6 F 0.7896(6) 0.8995(7) 0.6292(4) 0.221(4) Uani 1 1 d . . .
F2 F 0.7601(6) 0.7772(4) 0.7913(3) 0.205(3) Uani 1 1 d . . .
F1 F 0.5443(4) 0.9099(3) 0.58900(18) 0.0990(11) Uani 1 1 d . . .
O9 O 0.4947(5) 0.7290(4) 0.3649(3) 0.1065(14) Uani 1 1 d . . .
O7 O 0.2901(6) 0.5457(4) 0.6298(4) 0.143(2) Uani 1 1 d . . .

loop_
_atom_site_aniso_label
_atom_site_aniso_U_11
_atom_site_aniso_U_22
_atom_site_aniso_U_33
_atom_site_aniso_U_23
_atom_site_aniso_U_13
_atom_site_aniso_U_12
Sb1 0.04294(9) 0.02966(7) 0.02257(6) -0.00978(5) -0.00378(5) 0.00134(6)
Ag1 0.02729(7) 0.02264(6) 0.04076(9) -0.01400(6) 0.00262(6) -0.00965(5)
O6 0.0231(6) 0.0191(5) 0.0254(6) -0.0075(4) 0.0012(4) -0.0049(4)
O5 0.0320(7) 0.0194(5) 0.0300(6) -0.0129(5) 0.0051(5) -0.0073(5)
O2 0.0189(5) 0.0325(7) 0.0318(7) -0.0156(6) -0.0022(5) -0.0013(5)
C2 0.0205(7) 0.0161(6) 0.0288(8) -0.0098(6) -0.0047(6) -0.0044(5)
C21 0.0149(6) 0.0180(6) 0.0286(7) -0.0087(5) -0.0028(5) -0.0040(5)
C1 0.0194(7) 0.0175(6) 0.0327(8) -0.0092(6) -0.0057(6) -0.0052(5)
C19 0.0162(6) 0.0177(6) 0.0252(7) -0.0090(5) -0.0006(5) -0.0043(5)
C20 0.0172(6) 0.0181(6) 0.0259(7) -0.0100(5) -0.0010(5) -0.0040(5)
C5 0.0184(6) 0.0197(6) 0.0288(8) -0.0119(6) -0.0035(6) -0.0019(5)
C4 0.0229(7) 0.0214(7) 0.0260(7) -0.0116(6) -0.0015(6) -0.0036(6)
O1 0.0262(6) 0.0346(7) 0.0260(6) -0.0102(6) 0.0007(5) -0.0038(5)
C16 0.0154(6) 0.0196(6) 0.0279(7) -0.0073(6) -0.0001(5) -0.0047(5)
C17 0.0180(6) 0.0212(7) 0.0258(7) -0.0098(6) 0.0018(5) -0.0044(5)
C6 0.0210(7) 0.0162(6) 0.0286(8) -0.0084(6) -0.0053(6) -0.0020(5)
C8 0.0234(7) 0.0176(6) 0.0320(8) -0.0059(6) -0.0016(6) -0.0074(6)
C3 0.0226(7) 0.0195(6) 0.0277(8) -0.0109(6) -0.0056(6) -0.0018(5)
C14 0.0226(7) 0.0214(7) 0.0248(7) -0.0039(6) 0.0029(6) -0.0076(6)
C7 0.0202(7) 0.0153(6) 0.0283(8) -0.0081(5) -0.0037(6) -0.0044(5)
C18 0.0172(6) 0.0186(6) 0.0268(7) -0.0106(5) 0.0015(5) -0.0049(5)
C10 0.0250(8) 0.0209(7) 0.0259(8) -0.0045(6) -0.0002(6) -0.0072(6)
C23 0.0203(7) 0.0231(7) 0.0311(8) -0.0098(6) -0.0055(6) 0.0000(6)
C9 0.0220(7) 0.0196(7) 0.0259(7) -0.0044(6) 0.0013(6) -0.0079(5)
C30 0.0315(9) 0.0289(8) 0.0340(9) -0.0197(8) 0.0040(7) -0.0089(7)
O3 0.0384(8) 0.0312(7) 0.0309(7) -0.0098(6) -0.0069(6) -0.0058(6)
C15 0.0195(7) 0.0248(7) 0.0296(8) -0.0046(6) 0.0025(6) -0.0081(6)
O4 0.0505(10) 0.0300(7) 0.0302(7) -0.0130(6) -0.0004(7) -0.0057(7)
C12 0.0349(9) 0.0238(8) 0.0240(8) -0.0069(6) 0.0035(7) -0.0091(7)
C24 0.0192(7) 0.0239(7) 0.0318(8) -0.0090(6) -0.0030(6) -0.0060(6)
C13 0.0290(8) 0.0243(8) 0.0255(8) -0.0059(6) 0.0047(6) -0.0067(6)
C11 0.0305(9) 0.0229(7) 0.0247(8) -0.0046(6) 0.0001(6) -0.0091(6)
C31 0.0332(9) 0.0263(8) 0.0272(8) -0.0135(7) 0.0079(7) -0.0130(7)
C25 0.0283(9) 0.0374(10) 0.0347(10) -0.0157(8) -0.0053(7) -0.0066(8)
C22 0.0373(11) 0.0398(11) 0.0283(9) -0.0076(8) -0.0026(8) -0.0110(9)
C26 0.0391(11) 0.0352(11) 0.0323(10) -0.0076(8) -0.0077(9) -0.0030(9)
F3 0.140(3) 0.0382(10) 0.0773(16) -0.0313(11) -0.0219(16) 0.0036(13)
F5 0.159(3) 0.0734(16) 0.0830(18) -0.0588(15) -0.0430(19) 0.0568(18)
C32 0.0246(8) 0.0211(7) 0.0369(10) -0.0098(7) 0.0072(7) -0.0058(6)
C33 0.0246(8) 0.0282(8) 0.0361(10) -0.0056(7) -0.0042(7) -0.0091(7)
N2 0.0487(14) 0.0629(17) 0.0478(13) -0.0183(12) 0.0078(11) -0.0232(12)
C27 0.0380(11) 0.0392(11) 0.0434(12) -0.0225(10) 0.0087(9) -0.0088(9)
N1 0.0655(17) 0.0641(17) 0.0404(12) -0.0182(12) 0.0019(11) -0.0292(14)
C28 0.0561(16) 0.0318(11) 0.0456(14) -0.0130(10) 0.0031(12) -0.0077(11)
O8 0.0751(19) 0.094(2) 0.095(2) -0.056(2) -0.0093(17) -0.0262(17)
C29 0.069(2) 0.0571(18) 0.0522(17) -0.0194(14) 0.0144(15) -0.0353(17)
C34 0.062(2) 0.092(3) 0.0464(17) -0.0221(18) -0.0031(15) -0.030(2)
O10 0.0627(19) 0.163(4) 0.125(3) -0.055(3) 0.015(2) -0.059(2)
C35 0.110(4) 0.082(3) 0.0461(18) -0.0131(18) -0.002(2) -0.056(3)
F4 0.322(7) 0.148(4) 0.173(4) -0.091(3) 0.184(5) -0.156(5)
F6 0.188(5) 0.384(9) 0.284(7) -0.236(7) 0.167(5) -0.234(6)
F2 0.269(5) 0.130(3) 0.125(3) -0.095(3) -0.154(4) 0.118(3)
F1 0.124(2) 0.0727(16) 0.0761(17) -0.0267(14) -0.0583(17) 0.0078(16)
O9 0.115(3) 0.143(4) 0.105(3) -0.080(3) 0.062(2) -0.066(3)
O7 0.173(5) 0.064(2) 0.168(5) -0.038(3) -0.100(4) 0.003(3)

loop_
_atom_type_symbol
_atom_type_description
_atom_type_scat_dispersion_real
_atom_type_scat_dispersion_imag
_atom_type_scat_source
C C 0.0033 0.0016 'International Tables Vol C Tables 4.2.6.8 and 6.1.1.4'
H H 0.0000 0.0000 'International Tables Vol C Tables 4.2.6.8 and 6.1.1.4'
O O 0.0106 0.0060 'International Tables Vol C Tables 4.2.6.8 and 6.1.1.4'
F F 0.0171 0.0103 'International Tables Vol C Tables 4.2.6.8 and 6.1.1.4'
Ag Ag -0.8971 1.1015 'International Tables Vol C Tables 4.2.6.8 and 6.1.1.4'
Sb Sb -0.5866 1.5461 'International Tables Vol C Tables 4.2.6.8 and 6.1.1.4'
N N 0.0061 0.0033 'International Tables Vol C Tables 4.2.6.8 and 6.1.1.4'

loop_
_geom_angle_atom_site_label_1
_geom_angle_atom_site_label_2
_geom_angle_atom_site_label_3
_geom_angle
_geom_angle_site_symmetry_1
_geom_angle_site_symmetry_3
_geom_angle_publ_flag
F6 Sb1 F2 96.6(3) . . ?
F6 Sb1 F4 177.7(3) . . ?
F2 Sb1 F4 85.3(3) . . ?
F6 Sb1 F1 88.4(3) . . ?
F2 Sb1 F1 174.8(3) . . ?
F4 Sb1 F1 89.6(3) . . ?
F6 Sb1 F5 90.4(3) . . ?
F2 Sb1 F5 89.40(13) . . ?
F4 Sb1 F5 88.5(2) . . ?
F1 Sb1 F5 89.63(12) . . ?
F6 Sb1 F3 92.5(2) . . ?
F2 Sb1 F3 89.66(13) . . ?
F4 Sb1 F3 88.61(18) . . ?
F1 Sb1 F3 91.06(12) . . ?
F5 Sb1 F3 177.02(18) . . ?
C33 Ag1 C32 31.59(7) 2_775 2_775 ?
C33 Ag1 C25 124.03(8) 2_775 . ?
C32 Ag1 C25 110.89(7) 2_775 . ?
C33 Ag1 C6 107.12(7) 2_775 . ?
C32 Ag1 C6 138.46(7) 2_775 . ?
C25 Ag1 C6 97.71(6) . . ?
C33 Ag1 C24 107.29(7) 2_775 . ?
C32 Ag1 C24 111.18(6) 2_775 . ?
C25 Ag1 C24 30.54(7) . . ?
C6 Ag1 C24 79.10(6) . . ?
C33 Ag1 C10 124.13(7) 2_775 . ?
C32 Ag1 C10 110.48(6) 2_775 . ?
C25 Ag1 C10 105.06(7) . . ?
C6 Ag1 C10 89.24(6) . . ?
C24 Ag1 C10 128.40(6) . . ?
C19 O6 C31 117.58(14) . . ?
C18 O5 C30 116.44(16) . . ?
C5 O2 C23 117.25(15) . . ?
C7 C2 C3 119.26(16) . . ?
C7 C2 C1 124.32(17) . . ?
C3 C2 C1 116.35(15) . . ?
C16 C21 C20 119.04(15) . . ?
C16 C21 C1 123.32(16) . . ?
C20 C21 C1 117.54(16) . . ?
C2 C1 C21 109.25(13) . . ?
C20 C19 O6 123.66(15) . . ?
C20 C19 C18 119.54(16) . . ?
O6 C19 C18 116.62(14) . . ?
C19 C20 C21 121.59(16) . . ?
O2 C5 C6 125.25(16) . . ?
O2 C5 C4 115.51(17) . . ?
C6 C5 C4 119.19(16) . . ?
O1 C4 C3 124.58(17) . . ?
O1 C4 C5 116.21(16) . . ?
C3 C4 C5 119.18(18) . . ?
C4 O1 C22 116.71(17) . . ?
C21 C16 C17 119.13(16) . . ?
C21 C16 C15 123.13(16) . . ?
C17 C16 C15 117.75(16) . . ?
C18 C17 C16 121.64(16) . . ?
C5 C6 C7 121.57(16) . . ?
C5 C6 Ag1 101.06(11) . . ?
C7 C6 Ag1 91.72(10) . . ?
C7 C8 C9 113.94(14) . . ?
C4 C3 C2 122.12(16) . . ?
C9 C14 C13 119.10(17) . . ?
C9 C14 C15 123.65(17) . . ?
C13 C14 C15 117.19(17) . . ?
C2 C7 C6 118.57(17) . . ?
C2 C7 C8 123.90(16) . . ?
C6 C7 C8 117.53(15) . . ?
O5 C18 C17 124.99(16) . . ?
O5 C18 C19 115.99(16) . . ?
C17 C18 C19 119.01(15) . . ?
C11 C10 C9 121.32(17) . . ?
C11 C10 Ag1 103.89(12) . . ?
C9 C10 Ag1 84.28(11) . . ?
O2 C23 C24 112.99(15) . . ?
C14 C9 C10 118.78(17) . . ?
C14 C9 C8 123.74(16) . . ?
C10 C9 C8 117.39(16) . . ?
C11 O3 C26 117.77(18) . . ?
C14 C15 C16 113.97(14) . . ?
C12 O4 C27 119.22(19) . . ?
O4 C12 C13 125.62(19) . . ?
O4 C12 C11 114.98(18) . . ?
C13 C12 C11 119.07(18) . . ?
C25 C24 C23 122.61(19) . . ?
C25 C24 Ag1 72.19(12) . . ?
C23 C24 Ag1 111.74(11) . . ?
C12 C13 C14 122.36(18) . . ?
O3 C11 C10 125.29(18) . . ?
O3 C11 C12 115.35(18) . . ?
C10 C11 C12 119.27(18) . . ?
O6 C31 C32 112.04(15) . . ?
C24 C25 Ag1 77.27(12) . . ?
C33 C32 C31 125.45(19) . . ?
C33 C32 Ag1 70.93(12) . 2_775 ?
C31 C32 Ag1 104.60(12) . 2_775 ?
C32 C33 Ag1 77.47(13) . 2_775 ?
O9 N2 O10 120.8(4) . . ?
O9 N2 C35 116.6(4) . . ?
O10 N2 C35 122.6(4) . . ?
O4 C27 C28 112.6(2) . . ?
O7 N1 O8 122.8(4) . . ?
O7 N1 C34 117.6(4) . . ?
O8 N1 C34 119.6(4) . . ?
C29 C28 C27 125.2(3) . . ?

loop_
_geom_bond_atom_site_label_1
_geom_bond_atom_site_label_2
_geom_bond_distance
_geom_bond_site_symmetry_2
_geom_bond_publ_flag
Sb1 F6 1.806(4) . ?
Sb1 F2 1.830(2) . ?
Sb1 F4 1.855(4) . ?
Sb1 F1 1.861(2) . ?
Sb1 F5 1.873(2) . ?
Sb1 F3 1.878(2) . ?
Ag1 C33 2.430(2) 2_775 ?
Ag1 C32 2.5094(19) 2_775 ?
Ag1 C25 2.529(2) . ?
Ag1 C6 2.5436(17) . ?
Ag1 C24 2.5907(19) . ?
Ag1 C10 2.6055(19) . ?
O6 C19 1.396(2) . ?
O6 C31 1.432(2) . ?
O5 C18 1.373(2) . ?
O5 C30 1.437(2) . ?
O2 C5 1.375(2) . ?
O2 C23 1.449(2) . ?
C2 C7 1.404(2) . ?
C2 C3 1.416(3) . ?
C2 C1 1.527(2) . ?
C21 C16 1.402(3) . ?
C21 C20 1.415(3) . ?
C21 C1 1.530(2) . ?
C19 C20 1.391(2) . ?
C19 C18 1.413(2) . ?
C5 C6 1.402(3) . ?
C5 C4 1.418(3) . ?
C4 O1 1.376(2) . ?
C4 C3 1.391(3) . ?
O1 C22 1.437(3) . ?
C16 C17 1.413(2) . ?
C16 C15 1.530(3) . ?
C17 C18 1.398(3) . ?
C6 C7 1.429(2) . ?
C8 C7 1.525(3) . ?
C8 C9 1.535(3) . ?
C14 C9 1.409(3) . ?
C14 C13 1.412(3) . ?
C14 C15 1.528(3) . ?
C10 C11 1.405(3) . ?
C10 C9 1.429(3) . ?
C23 C24 1.507(3) . ?
O3 C11 1.363(3) . ?
O3 C26 1.436(3) . ?
O4 C12 1.377(3) . ?
O4 C27 1.443(3) . ?
C12 C13 1.392(3) . ?
C12 C11 1.421(3) . ?
C24 C25 1.350(3) . ?
C31 C32 1.517(3) . ?
C32 C33 1.347(3) . ?
C32 Ag1 2.5094(19) 2_775 ?
C33 Ag1 2.430(2) 2_775 ?
N2 O9 1.193(4) . ?
N2 O10 1.198(4) . ?
N2 C35 1.472(5) . ?
C27 C28 1.480(4) . ?
N1 O7 1.200(5) . ?
N1 O8 1.228(4) . ?
N1 C34 1.473(5) . ?
C28 C29 1.326(5) . ?
